data_4342154
loop_
_publ_author_name
'Abubekerov, Mark'
'Diaconescu, Paula L.'

_publ_section_title
;
 Synthesis and Characterization of Ferrocene-Chelating Heteroscorpionate
 Complexes of Nickel(II) and Zinc(II).
;
_journal_issue 4
_journal_name_full 'Inorganic chemistry'
_journal_page_first 1778
_journal_page_last 1784
_journal_paper_doi 10.1021/ic502691b
_journal_volume 54
_journal_year 2015
_chemical_formula_sum 'C73 H80 B2 Fe2 N8 Ni2 P2'
_chemical_formula_weight 1382.13
_chemical_name_systematic
; 
 ? 
;
_space_group_IT_number 60
_symmetry_cell_setting orthorhombic
_symmetry_space_group_name_Hall '-P 2n 2ab'
_symmetry_space_group_name_H-M 'P b c n'
_atom_sites_solution_hydrogens geom
_atom_sites_solution_primary direct
_atom_sites_solution_secondary difmap
_audit_creation_method SHELXL-97
_cell_angle_alpha 90.00
_cell_angle_beta 90.00
_cell_angle_gamma 90.00
_cell_formula_units_Z 4
_cell_length_a 24.5034(14)
_cell_length_b 17.7143(10)
_cell_length_c 16.2571(9)
_cell_measurement_temperature 100(2)
_cell_volume 7056.6(7)
_computing_structure_refinement 'SHELXL-97 (Sheldrick, 1997)'
_computing_structure_solution 'SHELXS-97 (Sheldrick, 1990)'
_diffrn_ambient_temperature 100(2)
_diffrn_measured_fraction_theta_full 1.000
_diffrn_measured_fraction_theta_max 1.000
_diffrn_radiation_monochromator graphite
_diffrn_radiation_source 'fine-focus sealed tube'
_diffrn_radiation_type MoK\a
_diffrn_radiation_wavelength 0.71073
_diffrn_reflns_av_R_equivalents 0.0304
_diffrn_reflns_av_sigmaI/netI 0.0130
_diffrn_reflns_limit_h_max 29
_diffrn_reflns_limit_h_min -29
_diffrn_reflns_limit_k_max 21
_diffrn_reflns_limit_k_min -21
_diffrn_reflns_limit_l_max 19
_diffrn_reflns_limit_l_min -19
_diffrn_reflns_number 80311
_diffrn_reflns_theta_full 25.00
_diffrn_reflns_theta_max 25.00
_diffrn_reflns_theta_min 1.89
_exptl_absorpt_coefficient_mu 1.020
_exptl_absorpt_correction_T_max 0.8138
_exptl_absorpt_correction_T_min 0.7874
_exptl_absorpt_correction_type multi-scan
_exptl_absorpt_process_details 'Bruker AXS area detector scaling and absorption correction'
_exptl_crystal_density_diffrn 1.301
_exptl_crystal_density_method 'not measured'
_exptl_crystal_description block
_exptl_crystal_F_000 2888
_exptl_crystal_size_max 0.12
_exptl_crystal_size_mid 0.10
_exptl_crystal_size_min 0.09
_platon_squeeze_details
;
;
_refine_diff_density_max 0.312
_refine_diff_density_min -0.273
_refine_diff_density_rms 0.080
_refine_ls_extinction_method none
_refine_ls_goodness_of_fit_ref 1.077
_refine_ls_hydrogen_treatment mixed
_refine_ls_matrix_type full
_refine_ls_number_parameters 413
_refine_ls_number_reflns 6208
_refine_ls_number_restraints 0
_refine_ls_restrained_S_all 1.077
_refine_ls_R_factor_all 0.0292
_refine_ls_R_factor_gt 0.0255
_refine_ls_shift/su_max 0.003
_refine_ls_shift/su_mean 0.000
_refine_ls_structure_factor_coef Fsqd
_refine_ls_weighting_details 'calc w=1/[\s^2^(Fo^2^)+(0.0296P)^2^+5.9754P] where P=(Fo^2^+2Fc^2^)/3'
_refine_ls_weighting_scheme calc
_refine_ls_wR_factor_gt 0.0633
_refine_ls_wR_factor_ref 0.0653
_reflns_number_gt 5711
_reflns_number_total 6208
_reflns_threshold_expression >2sigma(I)
_cod_data_source_file ic502691b_si_002.cif
_cod_data_source_block pld1406sm
_cod_depositor_comments 'Adding full bibliography for 4342151--4342156.cif.'
_cod_original_sg_symbol_H-M Pbcn
_cod_database_code 4342154

loop_
_symmetry_equiv_pos_as_xyz
'x, y, z'
'-x+1/2, -y+1/2, z+1/2'
'-x, y, -z+1/2'
'x+1/2, -y+1/2, -z'
'-x, -y, -z'
'x-1/2, y-1/2, -z-1/2'
'x, -y, z-1/2'
'-x-1/2, y-1/2, z'

loop_
_atom_site_label
_atom_site_type_symbol
_atom_site_fract_x
_atom_site_fract_y
_atom_site_fract_z
_atom_site_U_iso_or_equiv
_atom_site_adp_type
_atom_site_occupancy
_atom_site_symmetry_multiplicity
_atom_site_calc_flag
_atom_site_refinement_flags
Ni1 Ni 0.849750(9) 0.273777(12) 0.855710(13) 0.01220(7) Uani 1 1 d .
H1 H 0.6833(8) 0.2612(10) 0.9064(11) 0.012(5) Uiso 1 1 d .
Fe1 Fe 0.809887(10) 0.314455(13) 1.080591(15) 0.01361(7) Uani 1 1 d .
P1 P 0.901674(17) 0.22913(2) 0.94858(3) 0.01146(10) Uani 1 1 d .
B1 B 0.72817(8) 0.26767(11) 0.90556(12) 0.0156(4) Uani 1 1 d .
N1 N 0.79253(6) 0.33044(8) 0.80035(9) 0.0152(3) Uani 1 1 d .
N2 N 0.74114(6) 0.32297(8) 0.83336(9) 0.0144(3) Uani 1 1 d .
N3 N 0.80311(6) 0.18508(8) 0.84901(8) 0.0127(3) Uani 1 1 d .
N4 N 0.75156(6) 0.18951(8) 0.88102(9) 0.0139(3) Uani 1 1 d .
C1 C 0.89925(7) 0.35992(10) 0.85103(11) 0.0184(4) Uani 1 1 d .
H1A H 0.9174 0.3611 0.7973 0.028 Uiso 1 1 calc R
H1B H 0.9267 0.3553 0.8945 0.028 Uiso 1 1 calc R
H1C H 0.8785 0.4067 0.8589 0.028 Uiso 1 1 calc R
C2 C 0.78803(8) 0.37605(9) 0.73479(11) 0.0173(4) Uani 1 1 d .
C3 C 0.73395(8) 0.39775(10) 0.72577(11) 0.0191(4) Uani 1 1 d .
H3 H 0.7195 0.4297 0.6842 0.023 Uiso 1 1 calc R
C4 C 0.70538(7) 0.36405(10) 0.78861(11) 0.0170(4) Uani 1 1 d .
C5 C 0.83499(8) 0.39740(11) 0.68121(12) 0.0240(4) Uani 1 1 d .
H5A H 0.8571 0.3525 0.6695 0.036 Uiso 1 1 calc R
H5B H 0.8575 0.4351 0.7094 0.036 Uiso 1 1 calc R
H5C H 0.8213 0.4186 0.6295 0.036 Uiso 1 1 calc R
C6 C 0.64607(8) 0.37042(11) 0.80851(12) 0.0231(4) Uani 1 1 d .
H6A H 0.6284 0.4043 0.7690 0.035 Uiso 1 1 calc R
H6B H 0.6417 0.3908 0.8642 0.035 Uiso 1 1 calc R
H6C H 0.6291 0.3204 0.8055 0.035 Uiso 1 1 calc R
C7 C 0.80958(7) 0.11484(10) 0.82023(10) 0.0152(4) Uani 1 1 d .
C8 C 0.76233(8) 0.07336(10) 0.83500(11) 0.0185(4) Uani 1 1 d .
H8 H 0.7561 0.0219 0.8216 0.022 Uiso 1 1 calc R
C9 C 0.72651(7) 0.12175(10) 0.87288(11) 0.0174(4) Uani 1 1 d .
C10 C 0.86079(7) 0.09139(10) 0.77781(11) 0.0195(4) Uani 1 1 d .
H10A H 0.8542 0.0883 0.7184 0.029 Uiso 1 1 calc R
H10B H 0.8723 0.0419 0.7984 0.029 Uiso 1 1 calc R
H10C H 0.8895 0.1286 0.7887 0.029 Uiso 1 1 calc R
C11 C 0.66988(8) 0.10708(12) 0.90308(13) 0.0267(4) Uani 1 1 d .
H11A H 0.6438 0.1355 0.8695 0.040 Uiso 1 1 calc R
H11B H 0.6668 0.1232 0.9606 0.040 Uiso 1 1 calc R
H11C H 0.6619 0.0530 0.8990 0.040 Uiso 1 1 calc R
C12 C 0.89229(7) 0.12980(9) 0.97612(10) 0.0122(3) Uani 1 1 d .
C13 C 0.84199(7) 0.10661(10) 1.00727(10) 0.0138(4) Uani 1 1 d .
H13 H 0.8139 0.1427 1.0161 0.017 Uiso 1 1 calc R
C14 C 0.83278(7) 0.03122(10) 1.02539(11) 0.0168(4) Uani 1 1 d .
H14 H 0.7987 0.0161 1.0477 0.020 Uiso 1 1 calc R
C15 C 0.87291(8) -0.02225(10) 1.01125(11) 0.0185(4) Uani 1 1 d .
H15 H 0.8664 -0.0738 1.0239 0.022 Uiso 1 1 calc R
C16 C 0.92256(7) -0.00003(10) 0.97856(11) 0.0188(4) Uani 1 1 d .
H16 H 0.9500 -0.0366 0.9677 0.023 Uiso 1 1 calc R
C17 C 0.93240(7) 0.07558(10) 0.96159(11) 0.0155(4) Uani 1 1 d .
H17 H 0.9667 0.0905 0.9399 0.019 Uiso 1 1 calc R
C18 C 0.97587(7) 0.23493(9) 0.94210(11) 0.0145(4) Uani 1 1 d .
C19 C 1.00198(8) 0.23359(10) 0.86659(12) 0.0206(4) Uani 1 1 d .
H19 H 0.9811 0.2346 0.8174 0.025 Uiso 1 1 calc R
C20 C 1.05843(8) 0.23074(11) 0.86231(13) 0.0250(4) Uani 1 1 d .
H20 H 1.0760 0.2297 0.8102 0.030 Uiso 1 1 calc R
C21 C 1.08920(8) 0.22935(11) 0.93322(13) 0.0258(4) Uani 1 1 d .
H21 H 1.1279 0.2268 0.9302 0.031 Uiso 1 1 calc R
C22 C 1.06352(8) 0.23169(12) 1.00849(13) 0.0288(5) Uani 1 1 d .
H22 H 1.0846 0.2311 1.0575 0.035 Uiso 1 1 calc R
C23 C 1.00719(8) 0.23491(11) 1.01321(12) 0.0233(4) Uani 1 1 d .
H23 H 0.9899 0.2371 1.0654 0.028 Uiso 1 1 calc R
C24 C 0.74496(7) 0.29754(10) 0.99543(11) 0.0154(4) Uani 1 1 d .
C25 C 0.73814(7) 0.25543(11) 1.06999(11) 0.0172(4) Uani 1 1 d .
H25 H 0.7347 0.1993 1.0734 0.021 Uiso 1 1 calc R
C26 C 0.73698(7) 0.30528(11) 1.13842(11) 0.0202(4) Uani 1 1 d .
H26 H 0.7311 0.2908 1.1972 0.024 Uiso 1 1 calc R
C27 C 0.74448(8) 0.37957(11) 1.10774(11) 0.0219(4) Uani 1 1 d .
H27 H 0.7449 0.4270 1.1411 0.026 Uiso 1 1 calc R
C28 C 0.75001(8) 0.37458(10) 1.02039(11) 0.0191(4) Uani 1 1 d .
H28 H 0.7565 0.4182 0.9826 0.023 Uiso 1 1 calc R
C29 C 0.88513(7) 0.27777(10) 1.04273(11) 0.0146(4) Uani 1 1 d .
C30 C 0.87133(7) 0.24552(10) 1.12084(11) 0.0163(4) Uani 1 1 d .
H30 H 0.8680 0.1904 1.1333 0.020 Uiso 1 1 calc R
C31 C 0.86250(8) 0.30555(11) 1.17726(12) 0.0203(4) Uani 1 1 d .
H31 H 0.8520 0.3000 1.2364 0.024 Uiso 1 1 calc R
C32 C 0.87114(8) 0.37458(11) 1.13547(12) 0.0239(4) Uani 1 1 d .
H32 H 0.8675 0.4261 1.1600 0.029 Uiso 1 1 calc R
C33 C 0.88440(8) 0.35867(10) 1.05260(12) 0.0201(4) Uani 1 1 d .
H33 H 0.8922 0.3968 1.0087 0.024 Uiso 1 1 calc R
C1S C 1.0000 0.87726(18) 0.7500 0.0276(6) Uani 1 2 d S
C2S C 0.97455(8) 0.91801(14) 0.68753(12) 0.0299(5) Uani 1 1 d .
H2S H 0.9570 0.8917 0.6440 0.036 Uiso 1 1 calc R
C3S C 0.97435(8) 0.99598(14) 0.68778(13) 0.0319(5) Uani 1 1 d .
H3S H 0.9565 1.0227 0.6449 0.038 Uiso 1 1 calc R
C4S C 1.0000 1.03505(19) 0.7500 0.0317(7) Uani 1 2 d S
H4S H 1.0000 1.0887 0.7500 0.038 Uiso 1 2 calc SR
C7S C 1.0000 0.7928(2) 0.7500 0.0395(8) Uani 1 2 d S
H7SA H 0.9820 0.7744 0.7001 0.059 Uiso 0.50 1 calc PR
H7SB H 0.9803 0.7744 0.7985 0.059 Uiso 0.50 1 calc PR
H7SC H 1.0377 0.7744 0.7515 0.059 Uiso 0.50 1 calc PR

loop_
_atom_site_aniso_label
_atom_site_aniso_U_11
_atom_site_aniso_U_22
_atom_site_aniso_U_33
_atom_site_aniso_U_23
_atom_site_aniso_U_13
_atom_site_aniso_U_12
Ni1 0.01131(12) 0.01253(12) 0.01277(12) 0.00209(8) -0.00047(9) 0.00018(8)
Fe1 0.01520(14) 0.01434(13) 0.01129(13) -0.00038(10) 0.00078(10) 0.00432(10)
P1 0.0095(2) 0.0126(2) 0.0122(2) 0.00044(17) 0.00035(17) -0.00001(16)
B1 0.0125(10) 0.0195(10) 0.0148(10) 0.0017(8) 0.0012(8) 0.0032(8)
N1 0.0150(7) 0.0159(7) 0.0145(7) 0.0008(6) -0.0002(6) 0.0013(6)
N2 0.0144(8) 0.0170(7) 0.0117(7) -0.0012(6) -0.0014(6) 0.0034(6)
N3 0.0110(7) 0.0162(7) 0.0109(7) 0.0012(6) -0.0007(6) 0.0013(6)
N4 0.0113(7) 0.0178(7) 0.0124(7) 0.0014(6) 0.0000(6) 0.0000(6)
C1 0.0181(9) 0.0164(9) 0.0208(10) 0.0050(7) -0.0004(8) -0.0029(7)
C2 0.0274(10) 0.0119(8) 0.0126(9) -0.0012(7) -0.0021(8) 0.0010(7)
C3 0.0297(10) 0.0140(8) 0.0135(9) 0.0001(7) -0.0078(8) 0.0048(8)
C4 0.0209(9) 0.0158(8) 0.0143(9) -0.0047(7) -0.0073(7) 0.0056(7)
C5 0.0326(11) 0.0205(9) 0.0188(10) 0.0065(8) 0.0004(9) -0.0012(8)
C6 0.0214(10) 0.0268(10) 0.0212(10) -0.0031(8) -0.0067(8) 0.0085(8)
C7 0.0179(9) 0.0173(9) 0.0103(8) -0.0001(7) -0.0044(7) 0.0025(7)
C8 0.0219(10) 0.0167(9) 0.0167(9) -0.0008(7) -0.0038(7) -0.0025(7)
C9 0.0174(9) 0.0210(9) 0.0139(9) 0.0018(7) -0.0025(7) -0.0045(7)
C10 0.0195(9) 0.0207(9) 0.0183(9) -0.0038(8) -0.0012(8) 0.0028(8)
C11 0.0212(10) 0.0305(11) 0.0285(11) 0.0014(9) 0.0026(9) -0.0088(9)
C12 0.0138(8) 0.0143(8) 0.0086(8) -0.0007(6) -0.0025(7) -0.0002(7)
C13 0.0141(9) 0.0155(8) 0.0119(8) -0.0015(7) -0.0017(7) 0.0013(7)
C14 0.0180(9) 0.0196(9) 0.0127(9) -0.0006(7) 0.0018(7) -0.0047(7)
C15 0.0256(10) 0.0136(8) 0.0164(9) 0.0004(7) -0.0028(8) -0.0010(7)
C16 0.0193(9) 0.0168(8) 0.0203(9) -0.0016(7) -0.0030(8) 0.0061(8)
C17 0.0127(9) 0.0193(9) 0.0145(9) -0.0004(7) -0.0009(7) 0.0005(7)
C18 0.0102(8) 0.0139(8) 0.0195(9) 0.0012(7) 0.0006(7) -0.0010(7)
C19 0.0159(9) 0.0263(10) 0.0196(9) -0.0021(8) 0.0004(7) -0.0010(8)
C20 0.0174(10) 0.0292(11) 0.0285(11) -0.0017(9) 0.0087(8) -0.0010(8)
C21 0.0106(9) 0.0253(10) 0.0415(13) 0.0040(9) 0.0015(9) -0.0021(8)
C22 0.0162(10) 0.0415(12) 0.0288(11) 0.0074(9) -0.0077(9) -0.0043(9)
C23 0.0162(10) 0.0347(11) 0.0190(10) 0.0036(8) -0.0002(8) -0.0043(8)
C24 0.0107(8) 0.0202(9) 0.0153(9) 0.0020(7) 0.0007(7) 0.0056(7)
C25 0.0120(9) 0.0235(9) 0.0160(9) 0.0025(7) 0.0022(7) 0.0045(7)
C26 0.0153(9) 0.0315(10) 0.0140(9) 0.0022(8) 0.0030(7) 0.0090(8)
C27 0.0231(10) 0.0263(10) 0.0163(9) -0.0033(8) 0.0002(8) 0.0143(8)
C28 0.0222(9) 0.0201(9) 0.0149(9) 0.0013(7) -0.0004(8) 0.0099(8)
C29 0.0111(8) 0.0164(9) 0.0163(9) -0.0013(7) -0.0007(7) 0.0010(7)
C30 0.0134(9) 0.0203(9) 0.0152(9) -0.0001(7) -0.0024(7) 0.0045(7)
C31 0.0191(10) 0.0273(10) 0.0145(9) -0.0044(8) -0.0041(8) 0.0055(8)
C32 0.0237(10) 0.0217(10) 0.0264(11) -0.0099(8) -0.0023(8) -0.0003(8)
C33 0.0197(9) 0.0167(9) 0.0239(10) -0.0028(8) 0.0023(8) -0.0026(7)
C1S 0.0134(13) 0.0495(18) 0.0199(14) 0.000 0.0042(11) 0.000
C2S 0.0166(10) 0.0560(14) 0.0170(10) 0.0007(9) 0.0001(8) -0.0078(9)
C3S 0.0203(10) 0.0525(14) 0.0230(11) 0.0097(10) 0.0024(9) -0.0011(10)
C4S 0.0193(15) 0.0468(18) 0.0291(16) 0.000 0.0061(12) 0.000
C7S 0.0343(18) 0.054(2) 0.0305(18) 0.000 -0.0072(14) 0.000

loop_
_atom_type_symbol
_atom_type_description
_atom_type_scat_dispersion_real
_atom_type_scat_dispersion_imag
_atom_type_scat_source
C C 0.0033 0.0016 'International Tables Vol C Tables 4.2.6.8 and 6.1.1.4'
H H 0.0000 0.0000 'International Tables Vol C Tables 4.2.6.8 and 6.1.1.4'
B B 0.0013 0.0007 'International Tables Vol C Tables 4.2.6.8 and 6.1.1.4'
N N 0.0061 0.0033 'International Tables Vol C Tables 4.2.6.8 and 6.1.1.4'
P P 0.1023 0.0942 'International Tables Vol C Tables 4.2.6.8 and 6.1.1.4'
Ni Ni 0.3393 1.1124 'International Tables Vol C Tables 4.2.6.8 and 6.1.1.4'
Fe Fe 0.3463 0.8444 'International Tables Vol C Tables 4.2.6.8 and 6.1.1.4'

loop_
_geom_angle_atom_site_label_1
_geom_angle_atom_site_label_2
_geom_angle_atom_site_label_3
_geom_angle
_geom_angle_site_symmetry_1
_geom_angle_site_symmetry_3
N1 Ni1 N3 88.13(6) . .
N1 Ni1 C1 91.51(7) . .
N3 Ni1 C1 174.03(7) . .
N1 Ni1 P1 162.09(5) . .
N3 Ni1 P1 95.21(4) . .
C1 Ni1 P1 86.94(6) . .
C27 Fe1 C26 41.05(8) . .
C27 Fe1 C33 122.63(8) . .
C26 Fe1 C33 157.62(8) . .
C27 Fe1 C31 112.14(7) . .
C26 Fe1 C31 101.18(8) . .
C33 Fe1 C31 68.62(8) . .
C27 Fe1 C32 100.91(8) . .
C26 Fe1 C32 119.12(8) . .
C33 Fe1 C32 40.53(8) . .
C31 Fe1 C32 40.54(8) . .
C27 Fe1 C30 148.58(7) . .
C26 Fe1 C30 116.92(7) . .
C33 Fe1 C30 69.00(7) . .
C31 Fe1 C30 40.71(7) . .
C32 Fe1 C30 68.36(8) . .
C27 Fe1 C29 163.50(8) . .
C26 Fe1 C29 155.16(7) . .
C33 Fe1 C29 41.31(7) . .
C31 Fe1 C29 68.78(7) . .
C32 Fe1 C29 68.65(7) . .
C30 Fe1 C29 40.96(7) . .
C27 Fe1 C25 68.31(8) . .
C26 Fe1 C25 40.77(7) . .
C33 Fe1 C25 160.77(7) . .
C31 Fe1 C25 124.53(8) . .
C32 Fe1 C25 158.50(8) . .
C30 Fe1 C25 110.67(7) . .
C29 Fe1 C25 125.71(7) . .
C27 Fe1 C28 40.96(7) . .
C26 Fe1 C28 68.52(7) . .
C33 Fe1 C28 109.46(8) . .
C31 Fe1 C28 148.92(7) . .
C32 Fe1 C28 117.42(8) . .
C30 Fe1 C28 169.89(7) . .
C29 Fe1 C28 131.44(7) . .
C25 Fe1 C28 67.27(7) . .
C27 Fe1 C24 68.31(7) . .
C26 Fe1 C24 68.38(7) . .
C33 Fe1 C24 125.31(7) . .
C31 Fe1 C24 164.23(8) . .
C32 Fe1 C24 154.80(8) . .
C30 Fe1 C24 132.34(7) . .
C29 Fe1 C24 115.60(7) . .
C25 Fe1 C24 40.02(7) . .
C28 Fe1 C24 39.84(7) . .
C29 P1 C18 104.25(8) . .
C29 P1 C12 102.92(8) . .
C18 P1 C12 101.16(8) . .
C29 P1 Ni1 106.88(6) . .
C18 P1 Ni1 122.30(6) . .
C12 P1 Ni1 117.13(6) . .
N4 B1 N2 106.95(14) . .
N4 B1 C24 115.67(15) . .
N2 B1 C24 115.14(15) . .
N4 B1 H1 106.1(10) . .
N2 B1 H1 106.1(10) . .
C24 B1 H1 106.1(10) . .
C2 N1 N2 107.01(14) . .
C2 N1 Ni1 137.51(13) . .
N2 N1 Ni1 115.46(10) . .
C4 N2 N1 109.38(14) . .
C4 N2 B1 127.62(15) . .
N1 N2 B1 122.68(14) . .
C7 N3 N4 107.20(14) . .
C7 N3 Ni1 134.46(12) . .
N4 N3 Ni1 118.33(11) . .
C9 N4 N3 109.29(14) . .
C9 N4 B1 130.45(15) . .
N3 N4 B1 119.35(14) . .
Ni1 C1 H1A 109.5 . .
Ni1 C1 H1B 109.5 . .
H1A C1 H1B 109.5 . .
Ni1 C1 H1C 109.5 . .
H1A C1 H1C 109.5 . .
H1B C1 H1C 109.5 . .
N1 C2 C3 109.22(16) . .
N1 C2 C5 123.56(17) . .
C3 C2 C5 127.21(16) . .
C4 C3 C2 106.71(16) . .
C4 C3 H3 126.6 . .
C2 C3 H3 126.6 . .
N2 C4 C3 107.67(16) . .
N2 C4 C6 123.72(17) . .
C3 C4 C6 128.60(17) . .
C2 C5 H5A 109.5 . .
C2 C5 H5B 109.5 . .
H5A C5 H5B 109.5 . .
C2 C5 H5C 109.5 . .
H5A C5 H5C 109.5 . .
H5B C5 H5C 109.5 . .
C4 C6 H6A 109.5 . .
C4 C6 H6B 109.5 . .
H6A C6 H6B 109.5 . .
C4 C6 H6C 109.5 . .
H6A C6 H6C 109.5 . .
H6B C6 H6C 109.5 . .
N3 C7 C8 109.37(16) . .
N3 C7 C10 121.36(16) . .
C8 C7 C10 129.25(16) . .
C9 C8 C7 106.23(16) . .
C9 C8 H8 126.9 . .
C7 C8 H8 126.9 . .
N4 C9 C8 107.90(16) . .
N4 C9 C11 122.86(17) . .
C8 C9 C11 129.23(17) . .
C7 C10 H10A 109.5 . .
C7 C10 H10B 109.5 . .
H10A C10 H10B 109.5 . .
C7 C10 H10C 109.5 . .
H10A C10 H10C 109.5 . .
H10B C10 H10C 109.5 . .
C9 C11 H11A 109.5 . .
C9 C11 H11B 109.5 . .
H11A C11 H11B 109.5 . .
C9 C11 H11C 109.5 . .
H11A C11 H11C 109.5 . .
H11B C11 H11C 109.5 . .
C17 C12 C13 118.78(16) . .
C17 C12 P1 122.16(13) . .
C13 C12 P1 118.90(13) . .
C14 C13 C12 120.34(16) . .
C14 C13 H13 119.8 . .
C12 C13 H13 119.8 . .
C15 C14 C13 120.55(17) . .
C15 C14 H14 119.7 . .
C13 C14 H14 119.7 . .
C14 C15 C16 119.55(16) . .
C14 C15 H15 120.2 . .
C16 C15 H15 120.2 . .
C15 C16 C17 120.19(17) . .
C15 C16 H16 119.9 . .
C17 C16 H16 119.9 . .
C16 C17 C12 120.57(16) . .
C16 C17 H17 119.7 . .
C12 C17 H17 119.7 . .
C19 C18 C23 118.88(17) . .
C19 C18 P1 120.73(14) . .
C23 C18 P1 120.21(14) . .
C18 C19 C20 120.43(18) . .
C18 C19 H19 119.8 . .
C20 C19 H19 119.8 . .
C21 C20 C19 120.32(19) . .
C21 C20 H20 119.8 . .
C19 C20 H20 119.8 . .
C22 C21 C20 119.56(18) . .
C22 C21 H21 120.2 . .
C20 C21 H21 120.2 . .
C21 C22 C23 120.43(19) . .
C21 C22 H22 119.8 . .
C23 C22 H22 119.8 . .
C22 C23 C18 120.38(19) . .
C22 C23 H23 119.8 . .
C18 C23 H23 119.8 . .
C28 C24 C25 105.49(15) . .
C28 C24 B1 126.48(15) . .
C25 C24 B1 124.59(16) . .
C28 C24 Fe1 67.44(10) . .
C25 C24 Fe1 67.07(10) . .
B1 C24 Fe1 145.91(12) . .
C26 C25 C24 109.95(16) . .
C26 C25 Fe1 68.58(11) . .
C24 C25 Fe1 72.91(10) . .
C26 C25 H25 125.0 . .
C24 C25 H25 125.0 . .
Fe1 C25 H25 125.0 . .
C27 C26 C25 107.37(16) . .
C27 C26 Fe1 69.40(11) . .
C25 C26 Fe1 70.65(10) . .
C27 C26 H26 126.3 . .
C25 C26 H26 126.3 . .
Fe1 C26 H26 126.3 . .
C26 C27 C28 107.70(16) . .
C26 C27 Fe1 69.55(10) . .
C28 C27 Fe1 70.90(10) . .
C26 C27 H27 126.1 . .
C28 C27 H27 126.1 . .
Fe1 C27 H27 126.1 . .
C24 C28 C27 109.45(16) . .
C24 C28 Fe1 72.72(10) . .
C27 C28 Fe1 68.13(10) . .
C24 C28 H28 125.3 . .
C27 C28 H28 125.3 . .
Fe1 C28 H28 125.3 . .
C30 C29 C33 107.14(15) . .
C30 C29 P1 127.95(13) . .
C33 C29 P1 124.91(14) . .
C30 C29 Fe1 69.38(10) . .
C33 C29 Fe1 68.92(10) . .
P1 C29 Fe1 127.51(9) . .
C31 C30 C29 108.04(16) . .
C31 C30 Fe1 69.38(10) . .
C29 C30 Fe1 69.66(10) . .
C31 C30 H30 126.0 . .
C29 C30 H30 126.0 . .
Fe1 C30 H30 126.0 . .
C32 C31 C30 108.30(17) . .
C32 C31 Fe1 69.97(11) . .
C30 C31 Fe1 69.91(10) . .
C32 C31 H31 125.8 . .
C30 C31 H31 125.8 . .
Fe1 C31 H31 125.8 . .
C33 C32 C31 108.64(16) . .
C33 C32 Fe1 69.48(11) . .
C31 C32 Fe1 69.49(11) . .
C33 C32 H32 125.7 . .
C31 C32 H32 125.7 . .
Fe1 C32 H32 125.7 . .
C32 C33 C29 107.87(16) . .
C32 C33 Fe1 70.00(11) . .
C29 C33 Fe1 69.76(10) . .
C32 C33 H33 126.1 . .
C29 C33 H33 126.1 . .
Fe1 C33 H33 126.1 . .
C2S C1S C2S 117.6(3) 3_756 .
C2S C1S C7S 121.20(15) 3_756 .
C2S C1S C7S 121.20(15) . .
C3S C2S C1S 121.2(2) . .
C3S C2S H2S 119.4 . .
C1S C2S H2S 119.4 . .
C4S C3S C2S 120.2(2) . .
C4S C3S H3S 119.9 . .
C2S C3S H3S 119.9 . .
C3S C4S C3S 119.7(3) . 3_756
C3S C4S H4S 120.2 . .
C3S C4S H4S 120.2 3_756 .
C1S C7S H7SA 109.5 . .
C1S C7S H7SB 109.5 . .
H7SA C7S H7SB 109.5 . .
C1S C7S H7SC 109.5 . .
H7SA C7S H7SC 109.5 . .
H7SB C7S H7SC 109.5 . .

loop_
_geom_bond_atom_site_label_1
_geom_bond_atom_site_label_2
_geom_bond_distance
_geom_bond_site_symmetry_2
Ni1 N1 1.9450(15) .
Ni1 N3 1.9460(14) .
Ni1 C1 1.9508(17) .
Ni1 P1 2.1269(5) .
Fe1 C27 2.0234(18) .
Fe1 C26 2.0253(18) .
Fe1 C33 2.0383(19) .
Fe1 C31 2.0389(18) .
Fe1 C32 2.0451(19) .
Fe1 C30 2.0459(17) .
Fe1 C29 2.0495(17) .
Fe1 C25 2.0526(19) .
Fe1 C28 2.0603(18) .
Fe1 C24 2.1303(18) .
P1 C29 1.8027(18) .
P1 C18 1.8239(18) .
P1 C12 1.8300(17) .
B1 N4 1.551(2) .
B1 N2 1.561(2) .
B1 C24 1.607(3) .
B1 H1 1.106(19) .
N1 C2 1.342(2) .
N1 N2 1.375(2) .
N2 C4 1.352(2) .
N3 C7 1.339(2) .
N3 N4 1.368(2) .
N4 C9 1.355(2) .
C1 H1A 0.9800 .
C1 H1B 0.9800 .
C1 H1C 0.9800 .
C2 C3 1.387(3) .
C2 C5 1.492(3) .
C3 C4 1.375(3) .
C3 H3 0.9500 .
C4 C6 1.493(3) .
C5 H5A 0.9800 .
C5 H5B 0.9800 .
C5 H5C 0.9800 .
C6 H6A 0.9800 .
C6 H6B 0.9800 .
C6 H6C 0.9800 .
C7 C8 1.392(3) .
C7 C10 1.491(2) .
C8 C9 1.373(3) .
C8 H8 0.9500 .
C9 C11 1.495(3) .
C10 H10A 0.9800 .
C10 H10B 0.9800 .
C10 H10C 0.9800 .
C11 H11A 0.9800 .
C11 H11B 0.9800 .
C11 H11C 0.9800 .
C12 C17 1.394(2) .
C12 C13 1.394(2) .
C13 C14 1.386(2) .
C13 H13 0.9500 .
C14 C15 1.385(3) .
C14 H14 0.9500 .
C15 C16 1.385(3) .
C15 H15 0.9500 .
C16 C17 1.389(3) .
C16 H16 0.9500 .
C17 H17 0.9500 .
C18 C19 1.385(3) .
C18 C23 1.388(3) .
C19 C20 1.386(3) .
C19 H19 0.9500 .
C20 C21 1.378(3) .
C20 H20 0.9500 .
C21 C22 1.377(3) .
C21 H21 0.9500 .
C22 C23 1.384(3) .
C22 H22 0.9500 .
C23 H23 0.9500 .
C24 C28 1.429(3) .
C24 C25 1.433(2) .
C25 C26 1.421(3) .
C25 H25 1.0000 .
C26 C27 1.419(3) .
C26 H26 1.0000 .
C27 C28 1.429(3) .
C27 H27 1.0000 .
C28 H28 1.0000 .
C29 C30 1.433(3) .
C29 C33 1.442(2) .
C30 C31 1.421(3) .
C30 H30 1.0000 .
C31 C32 1.415(3) .
C31 H31 1.0000 .
C32 C33 1.414(3) .
C32 H32 1.0000 .
C33 H33 1.0000 .
C1S C2S 1.393(3) 3_756
C1S C2S 1.393(3) .
C1S C7S 1.496(5) .
C2S C3S 1.381(3) .
C2S H2S 0.9500 .
C3S C4S 1.377(3) .
C3S H3S 0.9500 .
C4S C3S 1.377(3) 3_756
C4S H4S 0.9500 .
C7S H7SA 0.9800 .
C7S H7SB 0.9800 .
C7S H7SC 0.9800 .

loop_
_platon_squeeze_void_nr
_platon_squeeze_void_average_x
_platon_squeeze_void_average_y
_platon_squeeze_void_average_z
_platon_squeeze_void_volume
_platon_squeeze_void_count_electrons
_platon_squeeze_void_content
1 0.500 0.000 -0.012 460 75 ' '
2 -0.000 0.500 -0.010 460 75 ' '
